data_1575586
loop_
_publ_author_name
'Wei, Suosu'
'Zhang, Shengfeng'
'Xu, Zhong'
'Liao, Chen'
'Wei, Yongbiao'
'Deng, Chunxia'
'Song, Jian'
'Huang, Jin'

_publ_section_title
;
 Synthesis of Single-Atom Catalysts with Reactive Oxygen
 Species-Scavenging Activity by the Dynamic Crystal Structure Transition
 of Coordination Polymers
;
_journal_name_full 'Materials Horizons'
_journal_paper_doi 10.1039/D5MH01016K
_journal_year 2025
_chemical_formula_moiety 'C11 H9 Cu F4 N O6'
_chemical_formula_sum 'C11 H9 Cu F4 N O6'
_chemical_formula_weight 390.73
_space_group_crystal_system triclinic
_space_group_IT_number 2
_space_group_name_Hall '-P 1'
_space_group_name_H-M_alt 'P -1'
_atom_sites_solution_hydrogens mixed
_atom_sites_solution_primary dual
_audit_creation_date 2024-08-23
_audit_creation_method
;
Olex2 1.5
(compiled 2024.02.16 svn.r378c4104 for OlexSys, GUI svn.r6928)
;
_audit_update_record
;
2024-08-23 deposited with the CCDC.	2025-08-29 downloaded from the CCDC.
;
_cell_angle_alpha 83.7118(18)
_cell_angle_beta 71.617(2)
_cell_angle_gamma 75.087(2)
_cell_formula_units_Z 2
_cell_length_a 7.3193(2)
_cell_length_b 9.6788(2)
_cell_length_c 11.0000(2)
_cell_measurement_reflns_used 8079
_cell_measurement_temperature 297.75(10)
_cell_measurement_theta_max 75.5660
_cell_measurement_theta_min 4.2600
_cell_volume 714.25(3)
_computing_cell_refinement 'CrysAlisPro 1.171.40.84a (Rigaku OD, 2020)'
_computing_data_collection 'CrysAlisPro 1.171.40.84a (Rigaku OD, 2020)'
_computing_data_reduction 'CrysAlisPro 1.171.40.84a (Rigaku OD, 2020)'
_computing_molecular_graphics 'Olex2 1.5 (Dolomanov et al., 2009)'
_computing_publication_material 'Olex2 1.5 (Dolomanov et al., 2009)'
_computing_structure_refinement 'SHELXL 2014/7 (Sheldrick, 2015)'
_computing_structure_solution 'SHELXT  (Sheldrick, 2015)'
_diffrn_ambient_environment air
_diffrn_ambient_temperature 297.75(10)
_diffrn_detector 'Hybrid Pixel Array Detector'
_diffrn_detector_area_resol_mean 10.0000
_diffrn_detector_type HyPix
_diffrn_measured_fraction_theta_full 0.998
_diffrn_measured_fraction_theta_max 0.952
_diffrn_measurement_details
;
List of Runs (angles in degrees, time in seconds):

  # Type    Start    End  Width  t~exp~   \w     \q     \k     \f   Frames
#--------------------------------------------------------------------------
  1  \w    -48.00 -18.00   0.50    0.30    --  -90.25  45.00   0.00   60
  2  \w    -68.00 -18.00   0.50    0.30    --  -90.25  61.00   0.00  100
  3  \w     14.00 117.00   0.50    0.12    --   43.18  77.00 150.00  206
  4  \w     34.00  59.00   0.50    0.30    --  109.26   0.00 150.00   50
  5  \w     72.00 178.00   0.50    0.30    --  109.26   0.00 150.00  212
  6  \w    -27.00  38.00   0.50    0.12    --  -43.18  19.00 -60.00  130
  7  \w    -51.00 -18.00   0.50    0.30    --  -90.25  45.00 -90.00   66
  8  \w    -51.00 -14.00   0.50    0.30    --  -90.25  45.00  90.00   74
  9  \w    -27.00  38.00   0.50    0.12    --  -43.18  19.00  60.00  130
 10  \w     51.00 117.00   0.50    0.12    --   43.18-158.00 -89.00  132
 11  \w     85.00 111.00   0.50    0.30    --  109.26-125.00 -30.00   52
 12  \w     42.00  81.00   0.50    0.30    --  109.26-125.00 -30.00   78
 13  \w     51.00 135.00   0.50    0.30    --  109.26-158.00 -89.00  168
 14  \w     77.00 103.00   0.50    0.30    --  109.26-125.00-150.00   52
 15  \w     39.00  74.00   0.50    0.30    --  109.26-125.00-150.00   70
 16  \w     30.00  93.00   0.50    0.12    --   43.18-118.00  64.00  126
 17  \w     34.00 110.00   0.50    0.30    --  109.26-118.00  64.00  152
 18  \w     80.00 105.00   0.50    0.30    --  109.26 -94.00 150.00   50
 19  \w     36.00  71.00   0.50    0.30    --  109.26 -61.00  90.00   70
 20  \w     35.00  68.00   0.50    0.30    --  109.26 -77.00  90.00   66
 21  \w     71.00  96.00   0.50    0.30    --  109.26 -77.00  90.00   50
 22  \w     38.00  89.00   0.50    0.30    --  109.26 -77.00  60.00  102
 23  \w     75.00 101.00   0.50    0.30    --  109.26 -77.00-150.00   52
 24  \w     39.00  70.00   0.50    0.30    --  109.26 -77.00-150.00   62
 25  \w     42.00  69.00   0.50    0.30    --  109.26 -61.00-150.00   54
 26  \w     37.00  63.00   0.50    0.30    --  109.26 -61.00-120.00   52
 27  \w     97.00 135.00   0.50    0.30    --  109.26 125.00  90.00   76
 28  \w     96.00 127.00   0.50    0.30    --  109.26 125.00 120.00   62
 29  \w    100.00 148.00   0.50    0.30    --  109.26 118.00 150.00   96
 30  \w    130.00 173.00   0.50    0.30    --  109.26 125.00 120.00   86
 31  \w    145.00 178.00   0.50    0.30    --  109.26 125.00  90.00   66
 32  \w     95.00 154.00   0.50    0.30    --  109.26 125.00-180.00  118
 33  \w     92.00 117.00   0.50    0.30    --  109.26 158.00 -55.00   50
 34  \w   -108.00 -30.00   0.50    0.12    --  -43.18 158.00 -55.00  156
 35  \w    -83.00  -8.00   0.50    0.12    --  -43.18 118.00 150.00  150
 36  \w    -83.00 -15.00   0.50    0.30    --  -90.25 118.00 150.00  136
 37  \w   -169.00 -66.00   0.50    0.30    --  -90.25 -30.00 -90.00  206
 38  \w   -109.00 -70.00   0.50    0.30    --  -90.25 -45.00 120.00   78
 39  \w   -166.00-132.00   0.50    0.30    --  -90.25 -45.00 120.00   68
 40  \w   -166.00 -78.00   0.50    0.30    --  -90.25-118.00  64.00  176
 41  \w   -163.00 -85.00   0.50    0.30    --  -90.25-125.00  90.00  156
 42  \w   -117.00 -51.00   0.50    0.12    --  -43.18-158.00 -89.00  132
 43  \w   -143.00 -51.00   0.50    0.30    --  -90.25-158.00 -89.00  184
;
_diffrn_measurement_device 'four-circle diffractometer'
_diffrn_measurement_device_type 'XtaLAB Synergy, Dualflex, HyPix'
_diffrn_measurement_method '\w scans'
_diffrn_orient_matrix_type 'CrysAlisPro convention (1999,Acta A55,543-557)'
_diffrn_orient_matrix_UB_11 0.0617745000
_diffrn_orient_matrix_UB_12 -0.1550747000
_diffrn_orient_matrix_UB_13 -0.0448921000
_diffrn_orient_matrix_UB_21 -0.0822692000
_diffrn_orient_matrix_UB_22 -0.0528071000
_diffrn_orient_matrix_UB_23 0.1391818000
_diffrn_orient_matrix_UB_31 -0.2037559000
_diffrn_orient_matrix_UB_32 0.0179148000
_diffrn_orient_matrix_UB_33 -0.0203537000
_diffrn_radiation_monochromator mirror
_diffrn_radiation_probe x-ray
_diffrn_radiation_type 'Cu K\a'
_diffrn_radiation_wavelength 1.54184
_diffrn_reflns_av_R_equivalents 0.0274
_diffrn_reflns_av_unetI/netI 0.0229
_diffrn_reflns_Laue_measured_fraction_full 0.998
_diffrn_reflns_Laue_measured_fraction_max 0.952
_diffrn_reflns_limit_h_max 6
_diffrn_reflns_limit_h_min -9
_diffrn_reflns_limit_k_max 12
_diffrn_reflns_limit_k_min -12
_diffrn_reflns_limit_l_max 12
_diffrn_reflns_limit_l_min -13
_diffrn_reflns_number 9715
_diffrn_reflns_point_group_measured_fraction_full 0.998
_diffrn_reflns_point_group_measured_fraction_max 0.952
_diffrn_reflns_theta_full 67.684
_diffrn_reflns_theta_max 75.694
_diffrn_reflns_theta_min 4.237
_diffrn_source 'micro-focus sealed X-ray tube'
_diffrn_source_type 'PhotonJet (Cu) X-ray Source'
_exptl_absorpt_coefficient_mu 2.927
_exptl_absorpt_correction_T_max 1.00000
_exptl_absorpt_correction_T_min 0.36717
_exptl_absorpt_correction_type multi-scan
_exptl_absorpt_process_details
;
CrysAlisPro 1.171.40.84a (Rigaku Oxford Diffraction, 2020)
Empirical absorption correction using spherical harmonics,
implemented in SCALE3 ABSPACK scaling algorithm.
;
_exptl_crystal_colour 'metallic blue'
_exptl_crystal_colour_lustre metallic
_exptl_crystal_colour_primary blue
_exptl_crystal_density_diffrn 1.817
_exptl_crystal_description needle
_exptl_crystal_F_000 390
_refine_diff_density_max 0.387
_refine_diff_density_min -0.451
_refine_diff_density_rms 0.064
_refine_ls_extinction_coef 0.0045(6)
_refine_ls_extinction_expression Fc^*^=kFc[1+0.001xFc^2^\l^3^/sin(2\q)]^-1/4^
_refine_ls_extinction_method 'SHELXL-2014/7 (Sheldrick 2014'
_refine_ls_goodness_of_fit_ref 1.073
_refine_ls_hydrogen_treatment constr
_refine_ls_matrix_type full
_refine_ls_number_parameters 251
_refine_ls_number_reflns 2826
_refine_ls_number_restraints 122
_refine_ls_restrained_S_all 1.125
_refine_ls_R_factor_all 0.0323
_refine_ls_R_factor_gt 0.0311
_refine_ls_shift/su_max 0.001
_refine_ls_shift/su_mean 0.000
_refine_ls_structure_factor_coef Fsqd
_refine_ls_weighting_details 'w=1/[\s^2^(Fo^2^)+(0.0565P)^2^+0.3007P] where P=(Fo^2^+2Fc^2^)/3'
_refine_ls_weighting_scheme calc
_refine_ls_wR_factor_gt 0.0914
_refine_ls_wR_factor_ref 0.0926
_reflns_Friedel_coverage 0.000
_reflns_number_gt 2678
_reflns_number_total 2826
_reflns_threshold_expression 'I > 2\s(I)'
_cod_data_source_file d5mh01016k2.cif
_cod_data_source_block 20210906-hj-pw-cuf
_cod_database_code 1575586
_shelx_shelxl_version_number 2014/7
_chemical_oxdiff_formula 'C20 H8 Cu2 F8 N2 O10 '
_shelx_space_group_comment
;
The symmetry employed for this shelxl refinement is uniquely defined
by the following loop, which should always be used as a source of
symmetry information in preference to the above space-group names.
They are only intended as comments.
;
_cell_oxdiff_angle_alpha 83.7118(18)
_cell_oxdiff_angle_beta 71.617(2)
_cell_oxdiff_angle_gamma 75.087(2)
_cell_oxdiff_length_a 7.3193(2)
_cell_oxdiff_length_b 9.6788(2)
_cell_oxdiff_length_c 11.0000(2)
_cell_oxdiff_measurement_reflns_used 8079
_cell_oxdiff_volume 714.25(3)
_reflns_odcompleteness_completeness 99.96
_reflns_odcompleteness_iscentric 1
_reflns_odcompleteness_theta 66.97
_olex2_refinement_description
;
1. Fixed Uiso
 At 1.2 times of:
  All C(H) groups
 At 1.5 times of:
  All C(H,H,H) groups, All O(H,H) groups
2. Restrained distances
 O19-C20A = O19-C20
 1.2 with sigma of 0.02
 N21A-C20A = N21-C20
 1.32 with sigma of 0.02
 N21A-C22A = N21-C23 = N21A-C23A = N21-C22
 1.39 with sigma of 0.02
3. Uiso/Uaniso restraints and constraints
C20 \\sim N21 \\sim N21A \\sim C20A \\sim C22A \\sim C23 \\sim C22 \\sim C23A:
within 2A with sigma of 0.01 and sigma for terminal atoms of 0.02 within 2A
4. Others
 Sof(C20A)=Sof(H20A)=Sof(N21A)=Sof(C23A)=Sof(H23D)=Sof(H23E)=Sof(H23F)=
 Sof(C22A)=Sof(H22D)=Sof(H22E)=Sof(H22F)=1-FVAR(1)
 Sof(N21)=Sof(C20)=Sof(H20)=Sof(C23)=Sof(H23A)=Sof(H23B)=Sof(H23C)=Sof(C22)=
 Sof(H22A)=Sof(H22B)=Sof(H22C)=FVAR(1)
5.a Rotating group:
 O18(H18A,H18B)
5.b Aromatic/amide H refined with riding coordinates:
 C20(H20), C20A(H20A)
5.c Idealised Me refined as rotating group:
 C23(H23A,H23B,H23C), C22(H22A,H22B,H22C), C23A(H23D,H23E,H23F), C22A(H22D,
 H22E,H22F)
;
_olex2_submission_special_instructions 'No special instructions were received'
_oxdiff_exptl_absorpt_empirical_details
;
Empirical correction (ABSPACK) includes:
- Absorption correction using spherical harmonics
- Frame scaling
;
_oxdiff_exptl_absorpt_empirical_full_max 1.743
_oxdiff_exptl_absorpt_empirical_full_min 0.515

loop_
_space_group_symop_operation_xyz
'x, y, z'
'-x, -y, -z'

loop_
_atom_site_label
_atom_site_type_symbol
_atom_site_fract_x
_atom_site_fract_y
_atom_site_fract_z
_atom_site_U_iso_or_equiv
_atom_site_adp_type
_atom_site_occupancy
_atom_site_site_symmetry_order
_atom_site_calc_flag
_atom_site_refinement_flags_posn
_atom_site_refinement_flags_adp
_atom_site_refinement_flags_occupancy
_atom_site_disorder_assembly
_atom_site_disorder_group
Cu1 Cu 0.18515(4) 0.44862(3) 0.06591(2) 0.02838(13) Uani 1 1 d . . . . .
F10 F 0.17914(19) 0.65314(13) 0.65884(11) 0.0379(3) Uani 1 1 d . . . . .
F9 F 0.17612(19) 0.64306(13) 0.42119(11) 0.0409(3) Uani 1 1 d . . . . .
F11 F 0.4334(2) 0.15322(13) 0.66935(12) 0.0490(4) Uani 1 1 d . . . . .
F8 F 0.4420(3) 0.14361(14) 0.42774(12) 0.0546(4) Uani 1 1 d . . . . .
O17 O 0.1574(2) 0.46445(16) 0.89270(12) 0.0311(3) Uani 1 1 d . . . . .
O14 O 0.1827(2) 0.44973(17) 0.24104(13) 0.0357(3) Uani 1 1 d . . . . .
O13 O 0.4971(2) 0.32485(18) 0.20331(13) 0.0402(4) Uani 1 1 d . . . . .
O18 O 0.2818(2) 0.62622(16) 0.03319(13) 0.0350(3) Uani 1 1 d . . . . .
H18A H 0.3556 0.6286 -0.0438 0.053 Uiso 1 1 d R U . . .
H18B H 0.3580 0.6237 0.0783 0.053 Uiso 1 1 d R U . . .
O16 O 0.4756(2) 0.35308(17) 0.82676(14) 0.0379(3) Uani 1 1 d . . . . .
O19 O 0.1815(3) 0.24653(19) 0.07943(18) 0.0592(5) Uani 1 1 d D . . . .
C5 C 0.2388(3) 0.52500(19) 0.60536(17) 0.0257(4) Uani 1 1 d . . . . .
C6 C 0.3040(3) 0.4033(2) 0.67334(16) 0.0254(4) Uani 1 1 d . . . . .
C12 C 0.3355(3) 0.3874(2) 0.27345(17) 0.0289(4) Uani 1 1 d . . . . .
C4 C 0.2409(3) 0.5195(2) 0.47980(17) 0.0272(4) Uani 1 1 d . . . . .
C3 C 0.3129(3) 0.3930(2) 0.41481(16) 0.0270(4) Uani 1 1 d . . . . .
C7 C 0.3713(3) 0.2763(2) 0.60892(18) 0.0310(4) Uani 1 1 d . . . . .
C15 C 0.3160(3) 0.4060(2) 0.80779(17) 0.0263(4) Uani 1 1 d . . . . .
C2 C 0.3759(3) 0.2712(2) 0.48296(18) 0.0325(4) Uani 1 1 d . . . . .
N21 N 0.0800(14) 0.0541(10) 0.1641(9) 0.0691(18) Uani 0.686(6) 1 d D U P A 1
C20 C 0.0573(6) 0.1863(4) 0.1201(3) 0.0421(9) Uani 0.686(6) 1 d D U P A 1
H20 H -0.0703 0.2361 0.1218 0.051 Uiso 0.686(6) 1 calc R U P A 1
C23 C -0.0933(11) -0.0118(8) 0.2131(9) 0.110(2) Uani 0.686(6) 1 d D U P A 1
H23A H -0.1126 -0.0381 0.3022 0.165 Uiso 0.686(6) 1 calc R U P A 1
H23B H -0.0694 -0.0955 0.1657 0.165 Uiso 0.686(6) 1 calc R U P A 1
H23C H -0.2097 0.0557 0.2031 0.165 Uiso 0.686(6) 1 calc R U P A 1
C22 C 0.2620(12) -0.0256(7) 0.1725(10) 0.129(3) Uani 0.686(6) 1 d D U P A 1
H22A H 0.3561 -0.0350 0.0884 0.193 Uiso 0.686(6) 1 calc R U P A 1
H22B H 0.2496 -0.1188 0.2089 0.193 Uiso 0.686(6) 1 calc R U P A 1
H22C H 0.3069 0.0216 0.2260 0.193 Uiso 0.686(6) 1 calc R U P A 1
C20A C 0.1497(16) 0.1583(9) 0.1596(10) 0.057(2) Uani 0.314(6) 1 d D U P A 2
H20A H 0.2096 0.1645 0.2212 0.068 Uiso 0.314(6) 1 calc R U P A 2
N21A N 0.059(3) 0.054(2) 0.1921(19) 0.062(3) Uani 0.314(6) 1 d D U P A 2
C23A C 0.093(2) -0.0531(14) 0.2884(16) 0.102(4) Uani 0.314(6) 1 d D U P A 2
H23D H 0.2190 -0.0574 0.2999 0.153 Uiso 0.314(6) 1 calc R U P A 2
H23E H 0.0928 -0.1443 0.2619 0.153 Uiso 0.314(6) 1 calc R U P A 2
H23F H -0.0098 -0.0294 0.3677 0.153 Uiso 0.314(6) 1 calc R U P A 2
C22A C -0.096(2) 0.0477(18) 0.1422(17) 0.095(3) Uani 0.314(6) 1 d D U P A 2
H22D H -0.2127 0.0416 0.2117 0.143 Uiso 0.314(6) 1 calc R U P A 2
H22E H -0.0555 -0.0350 0.0907 0.143 Uiso 0.314(6) 1 calc R U P A 2
H22F H -0.1246 0.1323 0.0905 0.143 Uiso 0.314(6) 1 calc R U P A 2

loop_
_atom_site_aniso_label
_atom_site_aniso_U_11
_atom_site_aniso_U_22
_atom_site_aniso_U_33
_atom_site_aniso_U_23
_atom_site_aniso_U_13
_atom_site_aniso_U_12
Cu1 0.02953(19) 0.0421(2) 0.01502(17) -0.00164(11) -0.01034(12) -0.00610(12)
F10 0.0455(7) 0.0370(6) 0.0291(6) -0.0087(5) -0.0107(5) -0.0036(5)
F9 0.0512(7) 0.0399(6) 0.0274(6) 0.0059(5) -0.0168(5) -0.0004(5)
F11 0.0834(10) 0.0350(6) 0.0314(6) 0.0048(5) -0.0301(7) -0.0053(6)
F8 0.0981(12) 0.0353(6) 0.0309(7) -0.0081(5) -0.0256(7) -0.0056(7)
O17 0.0276(7) 0.0511(8) 0.0145(6) -0.0036(5) -0.0075(5) -0.0065(6)
O14 0.0337(7) 0.0582(9) 0.0174(6) -0.0008(6) -0.0122(5) -0.0090(6)
O13 0.0385(8) 0.0563(9) 0.0205(7) -0.0024(6) -0.0063(6) -0.0050(7)
O18 0.0366(7) 0.0503(8) 0.0219(6) -0.0010(6) -0.0127(6) -0.0118(6)
O16 0.0318(7) 0.0553(9) 0.0288(7) -0.0089(6) -0.0165(6) -0.0020(6)
O19 0.0868(14) 0.0430(9) 0.0435(10) -0.0033(8) -0.0147(10) -0.0130(9)
C5 0.0242(8) 0.0332(9) 0.0194(8) -0.0037(7) -0.0057(7) -0.0063(7)
C6 0.0235(8) 0.0386(9) 0.0159(8) -0.0012(7) -0.0066(6) -0.0092(7)
C12 0.0341(10) 0.0391(10) 0.0161(8) 0.0011(7) -0.0086(7) -0.0128(8)
C4 0.0253(8) 0.0359(9) 0.0197(8) 0.0037(7) -0.0078(7) -0.0066(7)
C3 0.0269(9) 0.0409(10) 0.0159(8) 0.0004(7) -0.0087(7) -0.0103(7)
C7 0.0393(10) 0.0339(9) 0.0214(9) 0.0025(7) -0.0134(8) -0.0076(8)
C15 0.0291(9) 0.0351(9) 0.0183(8) -0.0007(7) -0.0098(7) -0.0102(7)
C2 0.0443(11) 0.0336(9) 0.0214(9) -0.0043(7) -0.0122(8) -0.0082(8)
N21 0.077(3) 0.044(2) 0.090(4) 0.009(3) -0.030(3) -0.019(2)
C20 0.0417(18) 0.0450(17) 0.0437(18) -0.0094(14) -0.0225(15) -0.0019(14)
C23 0.103(4) 0.087(4) 0.138(6) 0.017(4) -0.019(4) -0.051(4)
C22 0.109(5) 0.072(4) 0.205(7) 0.029(4) -0.070(5) -0.004(3)
C20A 0.061(4) 0.043(3) 0.066(4) 0.001(3) -0.021(4) -0.009(3)
N21A 0.059(4) 0.048(4) 0.080(5) 0.005(4) -0.024(4) -0.012(3)
C23A 0.112(7) 0.067(6) 0.121(8) 0.038(6) -0.039(7) -0.024(5)
C22A 0.092(7) 0.087(7) 0.113(8) 0.008(6) -0.038(6) -0.027(6)

loop_
_atom_type_symbol
_atom_type_description
_atom_type_scat_dispersion_real
_atom_type_scat_dispersion_imag
_atom_type_scat_source
C C 0.0181 0.0091 'International Tables Vol C Tables 4.2.6.8 and 6.1.1.4'
H H 0.0000 0.0000 'International Tables Vol C Tables 4.2.6.8 and 6.1.1.4'
Cu Cu -1.9646 0.5888 'International Tables Vol C Tables 4.2.6.8 and 6.1.1.4'
F F 0.0727 0.0534 'International Tables Vol C Tables 4.2.6.8 and 6.1.1.4'
N N 0.0311 0.0180 'International Tables Vol C Tables 4.2.6.8 and 6.1.1.4'
O O 0.0492 0.0322 'International Tables Vol C Tables 4.2.6.8 and 6.1.1.4'

loop_
_geom_angle_atom_site_label_1
_geom_angle_atom_site_label_2
_geom_angle_atom_site_label_3
_geom_angle
_geom_angle_site_symmetry_1
_geom_angle_site_symmetry_3
_geom_angle_publ_flag
O17 Cu1 O17 78.25(5) 1_554 2_566 ?
O17 Cu1 O18 90.34(6) 1_554 . ?
O14 Cu1 O17 95.45(5) . 2_566 ?
O14 Cu1 O17 173.18(6) . 1_554 ?
O14 Cu1 O18 88.49(6) . . ?
O14 Cu1 O19 92.37(7) . . ?
O18 Cu1 O17 102.58(6) . 2_566 ?
O19 Cu1 O17 95.77(8) . 2_566 ?
O19 Cu1 O17 90.88(7) . 1_554 ?
O19 Cu1 O18 161.46(9) . . ?
Cu1 O17 Cu1 101.75(5) 1_556 2_566 ?
C15 O17 Cu1 113.40(11) . 1_556 ?
C15 O17 Cu1 143.47(11) . 2_566 ?
C12 O14 Cu1 120.03(13) . . ?
Cu1 O18 H18A 109.4 . . ?
Cu1 O18 H18B 109.4 . . ?
H18A O18 H18B 104.5 . . ?
C20 O19 Cu1 133.3(2) . . ?
C20A O19 Cu1 138.5(5) . . ?
F10 C5 C6 120.22(16) . . ?
F10 C5 C4 118.08(16) . . ?
C4 C5 C6 121.64(17) . . ?
C5 C6 C15 123.25(16) . . ?
C7 C6 C5 116.44(16) . . ?
C7 C6 C15 120.18(16) . . ?
O14 C12 C3 114.88(16) . . ?
O13 C12 O14 127.26(17) . . ?
O13 C12 C3 117.86(17) . . ?
F9 C4 C5 117.51(17) . . ?
F9 C4 C3 120.75(16) . . ?
C3 C4 C5 121.71(17) . . ?
C4 C3 C12 122.41(17) . . ?
C4 C3 C2 116.71(17) . . ?
C2 C3 C12 120.75(17) . . ?
F11 C7 C6 119.90(16) . . ?
F11 C7 C2 118.20(17) . . ?
C2 C7 C6 121.89(17) . . ?
O17 C15 C6 117.00(15) . . ?
O16 C15 O17 125.17(16) . . ?
O16 C15 C6 117.84(16) . . ?
F8 C2 C3 120.26(17) . . ?
F8 C2 C7 118.18(17) . . ?
C7 C2 C3 121.56(18) . . ?
C20 N21 C23 120.3(8) . . ?
C20 N21 C22 121.2(7) . . ?
C22 N21 C23 118.3(7) . . ?
O19 C20 N21 125.7(5) . . ?
O19 C20 H20 117.2 . . ?
N21 C20 H20 117.2 . . ?
N21 C23 H23A 109.5 . . ?
N21 C23 H23B 109.5 . . ?
N21 C23 H23C 109.5 . . ?
H23A C23 H23B 109.5 . . ?
H23A C23 H23C 109.5 . . ?
H23B C23 H23C 109.5 . . ?
N21 C22 H22A 109.5 . . ?
N21 C22 H22B 109.5 . . ?
N21 C22 H22C 109.5 . . ?
H22A C22 H22B 109.5 . . ?
H22A C22 H22C 109.5 . . ?
H22B C22 H22C 109.5 . . ?
O19 C20A H20A 109.3 . . ?
O19 C20A N21A 141.5(13) . . ?
N21A C20A H20A 109.3 . . ?
C20A N21A C23A 123.0(15) . . ?
C20A N21A C22A 121.6(14) . . ?
C22A N21A C23A 115.2(15) . . ?
N21A C23A H23D 109.5 . . ?
N21A C23A H23E 109.5 . . ?
N21A C23A H23F 109.5 . . ?
H23D C23A H23E 109.5 . . ?
H23D C23A H23F 109.5 . . ?
H23E C23A H23F 109.5 . . ?
N21A C22A H22D 109.5 . . ?
N21A C22A H22E 109.5 . . ?
N21A C22A H22F 109.5 . . ?
H22D C22A H22E 109.5 . . ?
H22D C22A H22F 109.5 . . ?
H22E C22A H22F 109.5 . . ?

loop_
_geom_bond_atom_site_label_1
_geom_bond_atom_site_label_2
_geom_bond_distance
_geom_bond_site_symmetry_2
_geom_bond_publ_flag
Cu1 O17 1.9644(12) 1_554 ?
Cu1 O17 2.3411(13) 2_566 ?
Cu1 O14 1.9220(13) . ?
Cu1 O18 1.9788(15) . ?
Cu1 O19 1.9518(19) . ?
F10 C5 1.339(2) . ?
F9 C4 1.342(2) . ?
F11 C7 1.344(2) . ?
F8 C2 1.341(2) . ?
O17 Cu1 1.9644(12) 1_556 ?
O17 Cu1 2.3411(13) 2_566 ?
O17 C15 1.278(2) . ?
O14 C12 1.264(2) . ?
O13 C12 1.232(2) . ?
O18 H18A 0.8499 . ?
O18 H18B 0.8502 . ?
O16 C15 1.221(2) . ?
O19 C20 1.151(4) . ?
O19 C20A 1.171(9) . ?
C5 C6 1.385(3) . ?
C5 C4 1.383(3) . ?
C6 C7 1.384(3) . ?
C6 C15 1.513(2) . ?
C12 C3 1.517(2) . ?
C4 C3 1.382(3) . ?
C3 C2 1.382(3) . ?
C7 C2 1.381(3) . ?
N21 C20 1.306(8) . ?
N21 C23 1.489(9) . ?
N21 C22 1.383(10) . ?
C20 H20 0.9300 . ?
C23 H23A 0.9600 . ?
C23 H23B 0.9600 . ?
C23 H23C 0.9600 . ?
C22 H22A 0.9600 . ?
C22 H22B 0.9600 . ?
C22 H22C 0.9600 . ?
C20A H20A 0.9300 . ?
C20A N21A 1.304(16) . ?
N21A C23A 1.434(16) . ?
N21A C22A 1.424(17) . ?
C23A H23D 0.9600 . ?
C23A H23E 0.9600 . ?
C23A H23F 0.9600 . ?
C22A H22D 0.9600 . ?
C22A H22E 0.9600 . ?
C22A H22F 0.9600 . ?

loop_
_geom_torsion_atom_site_label_1
_geom_torsion_atom_site_label_2
_geom_torsion_atom_site_label_3
_geom_torsion_atom_site_label_4
_geom_torsion
_geom_torsion_site_symmetry_1
_geom_torsion_site_symmetry_2
_geom_torsion_site_symmetry_3
_geom_torsion_site_symmetry_4
_geom_torsion_publ_flag
Cu1 O17 C15 O16 -4.8(3) 1_556 . . . ?
Cu1 O17 C15 O16 -167.98(15) 2_566 . . . ?
Cu1 O17 C15 C6 12.3(3) 2_566 . . . ?
Cu1 O17 C15 C6 175.54(12) 1_556 . . . ?
Cu1 O14 C12 O13 1.9(3) . . . . ?
Cu1 O14 C12 C3 -178.62(12) . . . . ?
Cu1 O19 C20 N21 -154.1(6) . . . . ?
Cu1 O19 C20A N21A 136.7(19) . . . . ?
F10 C5 C6 C7 -177.17(16) . . . . ?
F10 C5 C6 C15 -1.1(3) . . . . ?
F10 C5 C4 F9 -2.3(3) . . . . ?
F10 C5 C4 C3 175.58(16) . . . . ?
F9 C4 C3 C12 4.1(3) . . . . ?
F9 C4 C3 C2 -179.83(17) . . . . ?
F11 C7 C2 F8 0.0(3) . . . . ?
F11 C7 C2 C3 179.46(19) . . . . ?
O14 C12 C3 C4 -51.1(3) . . . . ?
O14 C12 C3 C2 132.9(2) . . . . ?
O13 C12 C3 C4 128.4(2) . . . . ?
O13 C12 C3 C2 -47.5(3) . . . . ?
O19 C20A N21A C23A 165.3(15) . . . . ?
O19 C20A N21A C22A -21(4) . . . . ?
C5 C6 C7 F11 -178.71(18) . . . . ?
C5 C6 C7 C2 0.9(3) . . . . ?
C5 C6 C15 O17 55.4(2) . . . . ?
C5 C6 C15 O16 -124.3(2) . . . . ?
C5 C4 C3 C12 -173.75(16) . . . . ?
C5 C4 C3 C2 2.3(3) . . . . ?
C6 C5 C4 F9 -179.57(16) . . . . ?
C6 C5 C4 C3 -1.7(3) . . . . ?
C6 C7 C2 F8 -179.56(19) . . . . ?
C6 C7 C2 C3 -0.1(3) . . . . ?
C12 C3 C2 F8 -5.9(3) . . . . ?
C12 C3 C2 C7 174.69(18) . . . . ?
C4 C5 C6 C7 0.0(3) . . . . ?
C4 C5 C6 C15 176.05(16) . . . . ?
C4 C3 C2 F8 177.97(18) . . . . ?
C4 C3 C2 C7 -1.5(3) . . . . ?
C7 C6 C15 O17 -128.70(19) . . . . ?
C7 C6 C15 O16 51.6(3) . . . . ?
C15 C6 C7 F11 5.1(3) . . . . ?
C15 C6 C7 C2 -175.31(18) . . . . ?
C23 N21 C20 O19 -179.4(7) . . . . ?
C22 N21 C20 O19 3.9(13) . . . . ?
